data_7042780
loop_
_publ_author_name
'Suzuki, Tatsuya'
'Masuda, Hideki'
'Fryzuk, Michael D.'

_publ_section_title
;
 Variable Coordination Geometries via an
 Amine-Tethered-Enamidophosphinimine Ligand on Cobalt
;
_journal_name_full 'Dalton Trans.'
_journal_paper_doi 10.1039/C7DT00930E
_journal_year 2017
_chemical_formula_moiety 'C29 H51 Co N3 P'
_chemical_formula_sum 'C29 H51 Co N3 P'
_chemical_formula_weight 531.62
_chemical_name_systematic
;
 ?
;
_space_group_crystal_system monoclinic
_space_group_IT_number 14
_space_group_name_Hall '-P 2ybc'
_space_group_name_H-M_alt 'P 1 21/c 1'
_symmetry_space_group_name_Hall '-P 2ybc'
_symmetry_space_group_name_H-M 'P 1 21/c 1'
_atom_sites_solution_hydrogens geom
_atom_sites_solution_primary direct
_audit_creation_date 2016-09-02
_audit_creation_method
;
Olex2 1.2
(compiled 2016.02.19 svn.r3266 for OlexSys, GUI svn.r5155)
;
_audit_update_record
;
2016-09-06 deposited with the CCDC.
2017-04-24 downloaded from the CCDC.
;
_cell_angle_alpha 90
_cell_angle_beta 95.7230(10)
_cell_angle_gamma 90
_cell_formula_units_Z 4
_cell_length_a 15.0712(4)
_cell_length_b 9.4570(3)
_cell_length_c 19.8154(5)
_cell_measurement_reflns_used 9914
_cell_measurement_temperature 90
_cell_measurement_theta_max 27.66
_cell_measurement_theta_min 2.36
_cell_volume 2810.18(14)
_computing_molecular_graphics 'Olex2 (Dolomanov et al., 2009)'
_computing_publication_material 'Olex2 (Dolomanov et al., 2009)'
_computing_structure_refinement 'ShelXL (Sheldrick, 2015)'
_computing_structure_solution 'SIR2004 (Burla et al., 2007)'
_diffrn_ambient_temperature 90
_diffrn_measured_fraction_theta_full 0.970
_diffrn_measured_fraction_theta_max 0.963
_diffrn_measurement_device_type 'Bruker APEX-II CCD'
_diffrn_measurement_method '\f and \w scans'
_diffrn_radiation_type MoK\a
_diffrn_radiation_wavelength 0.71073
_diffrn_reflns_av_R_equivalents 0.0333
_diffrn_reflns_av_unetI/netI 0.0450
_diffrn_reflns_Laue_measured_fraction_full 0.970
_diffrn_reflns_Laue_measured_fraction_max 0.963
_diffrn_reflns_limit_h_max 19
_diffrn_reflns_limit_h_min -16
_diffrn_reflns_limit_k_max 12
_diffrn_reflns_limit_k_min -12
_diffrn_reflns_limit_l_max 12
_diffrn_reflns_limit_l_min -25
_diffrn_reflns_number 16600
_diffrn_reflns_point_group_measured_fraction_full 0.970
_diffrn_reflns_point_group_measured_fraction_max 0.963
_diffrn_reflns_theta_full 26.000
_diffrn_reflns_theta_max 27.556
_diffrn_reflns_theta_min 1.358
_diffrn_standards_number 0
_exptl_absorpt_coefficient_mu 0.690
_exptl_absorpt_correction_T_max 0.7456
_exptl_absorpt_correction_T_min 0.6833
_exptl_absorpt_correction_type multi-scan
_exptl_absorpt_process_details
;
SADABS-2014/5 (Bruker,2014/5) was used for absorption correction.
wR2(int) was 0.1199 before and 0.0414 after correction.
The Ratio of minimum to maximum transmission is 0.9164.
The \l/2 correction factor is Not present.
;
_exptl_crystal_colour red
_exptl_crystal_colour_primary red
_exptl_crystal_density_diffrn 1.257
_exptl_crystal_description block
_exptl_crystal_F_000 1152
_exptl_crystal_size_max 0.4
_exptl_crystal_size_mid 0.26
_exptl_crystal_size_min 0.26
_refine_diff_density_max 0.396
_refine_diff_density_min -0.313
_refine_diff_density_rms 0.060
_refine_ls_extinction_method none
_refine_ls_goodness_of_fit_ref 1.051
_refine_ls_hydrogen_treatment constr
_refine_ls_matrix_type full
_refine_ls_number_parameters 317
_refine_ls_number_reflns 6244
_refine_ls_number_restraints 0
_refine_ls_restrained_S_all 1.051
_refine_ls_R_factor_all 0.0449
_refine_ls_R_factor_gt 0.0349
_refine_ls_shift/su_max 0.001
_refine_ls_shift/su_mean 0.000
_refine_ls_structure_factor_coef Fsqd
_refine_ls_weighting_details 'w=1/[\s^2^(Fo^2^)+(0.0354P)^2^+0.7621P] where P=(Fo^2^+2Fc^2^)/3'
_refine_ls_weighting_scheme calc
_refine_ls_wR_factor_gt 0.0799
_refine_ls_wR_factor_ref 0.0843
_reflns_Friedel_coverage 0.000
_reflns_number_gt 5159
_reflns_number_total 6244
_reflns_threshold_expression 'I > 2\s(I)'
_cod_data_source_file c7dt00930e2.cif
_cod_data_source_block mf1301
_cod_database_code 7042780
_shelxl_version_number 2014-3
_shelx_space_group_comment
;
The symmetry employed for this shelxl refinement is uniquely defined
by the following loop, which should always be used as a source of
symmetry information in preference to the above space-group names.
They are only intended as comments.
;
_shelx_estimated_absorpt_t_max 0.841
_shelx_estimated_absorpt_t_min 0.770
_olex2_refinement_description
;
1. Fixed Uiso
 At 1.2 times of:
  All C(H) groups, All C(H,H) groups
 At 1.5 times of:
  All C(H,H,H) groups
2.a Ternary CH refined with riding coordinates:
 C24(H24), C16(H16), C12(H12), C27(H27)
2.b Secondary CH2 refined with riding coordinates:
 C10(H10A,H10B), C5(H5A,H5B), C8(H8A,H8B), C9(H9A,H9B), C6(H6A,H6B), C4(H4A,
 H4B), C2(H2A,H2B)
2.c Aromatic/amide H refined with riding coordinates:
 C20(H20), C21(H21), C22(H22)
2.d Idealised Me refined as rotating group:
 C14(H14A,H14B,H14C), C15(H15A,H15B,H15C), C17(H17A,H17B,H17C), C3(H3A,H3B,
 H3C), C13(H13A,H13B,H13C), C29(H29A,H29B,H29C), C26(H26A,H26B,H26C), C25(H25A,
 H25B,H25C), C1(H1A,H1B,H1C), C28(H28A,H28B,H28C)
;
_olex2_submission_special_instructions 'No special instructions were received'

loop_
_space_group_symop_operation_xyz
'x, y, z'
'-x, y+1/2, -z+1/2'
'-x, -y, -z'
'x, -y-1/2, z-1/2'

loop_
_atom_site_label
_atom_site_type_symbol
_atom_site_fract_x
_atom_site_fract_y
_atom_site_fract_z
_atom_site_U_iso_or_equiv
_atom_site_adp_type
_atom_site_occupancy
_atom_site_site_symmetry_order
_atom_site_calc_flag
_atom_site_refinement_flags_posn
Co1 Co 0.72799(2) 0.41577(3) 0.26053(2) 0.01126(7) Uani 1 1 d .
P1 P 0.79557(3) 0.56197(5) 0.44014(2) 0.01006(10) Uani 1 1 d .
N1 N 0.74373(9) 0.62373(16) 0.27494(7) 0.0126(3) Uani 1 1 d .
N3 N 0.73762(9) 0.47285(16) 0.15375(7) 0.0140(3) Uani 1 1 d .
N2 N 0.78650(9) 0.39836(15) 0.42431(7) 0.0112(3) Uani 1 1 d .
C20 C 0.77232(12) 0.19372(19) 0.26306(8) 0.0150(4) Uani 1 1 d .
H20 H 0.8103 0.1456 0.2368 0.018 Uiso 1 1 calc R
C21 C 0.68116(12) 0.19438(19) 0.24295(9) 0.0156(4) Uani 1 1 d .
H21 H 0.6583 0.1459 0.2042 0.019 Uiso 1 1 calc R
C11 C 0.72574(11) 0.68665(18) 0.39413(8) 0.0119(3) Uani 1 1 d .
C7 C 0.71768(11) 0.70791(19) 0.32492(8) 0.0128(4) Uani 1 1 d .
C18 C 0.75057(11) 0.33539(18) 0.36451(8) 0.0108(3) Uani 1 1 d .
C19 C 0.80853(11) 0.26442(18) 0.32241(8) 0.0117(3) Uani 1 1 d .
C22 C 0.62467(12) 0.26900(19) 0.28179(9) 0.0149(4) Uani 1 1 d .
H22 H 0.5642 0.2738 0.2672 0.018 Uiso 1 1 calc R
C10 C 0.67302(12) 0.79865(19) 0.42793(9) 0.0169(4) Uani 1 1 d .
H10A H 0.7037 0.8275 0.4711 0.020 Uiso 1 1 calc R
H10B H 0.6140 0.7646 0.4351 0.020 Uiso 1 1 calc R
C23 C 0.65700(11) 0.33763(19) 0.34291(8) 0.0125(3) Uani 1 1 d .
C24 C 0.90762(11) 0.25091(19) 0.34417(8) 0.0141(4) Uani 1 1 d .
H24 H 0.9234 0.3215 0.3796 0.017 Uiso 1 1 calc R
C5 C 0.79698(12) 0.5964(2) 0.16445(9) 0.0166(4) Uani 1 1 d .
H5A H 0.8017 0.6433 0.1214 0.020 Uiso 1 1 calc R
H5B H 0.8561 0.5651 0.1820 0.020 Uiso 1 1 calc R
C8 C 0.66794(12) 0.8458(2) 0.30892(9) 0.0168(4) Uani 1 1 d .
H8A H 0.6982 0.9027 0.2775 0.020 Uiso 1 1 calc R
H8B H 0.6075 0.8276 0.2892 0.020 Uiso 1 1 calc R
C16 C 0.77993(11) 0.5836(2) 0.53024(8) 0.0140(4) Uani 1 1 d .
H16 H 0.7845 0.6847 0.5410 0.017 Uiso 1 1 calc R
C12 C 0.91065(11) 0.6254(2) 0.43594(8) 0.0136(4) Uani 1 1 d .
H12 H 0.9508 0.5542 0.4582 0.016 Uiso 1 1 calc R
C14 C 0.93423(12) 0.6405(2) 0.36323(9) 0.0178(4) Uani 1 1 d .
H14A H 0.9183 0.5554 0.3385 0.027 Uiso 1 1 calc GR
H14B H 0.9971 0.6567 0.3635 0.027 Uiso 1 1 calc GR
H14C H 0.9021 0.7189 0.3419 0.027 Uiso 1 1 calc GR
C15 C 0.68842(12) 0.5328(2) 0.54661(9) 0.0192(4) Uani 1 1 d .
H15A H 0.6429 0.5872 0.5212 0.029 Uiso 1 1 calc GR
H15B H 0.6835 0.5443 0.5942 0.029 Uiso 1 1 calc GR
H15C H 0.6813 0.4347 0.5347 0.029 Uiso 1 1 calc GR
C17 C 0.85276(12) 0.5064(2) 0.57557(8) 0.0185(4) Uani 1 1 d .
H17A H 0.8540 0.4087 0.5626 0.028 Uiso 1 1 calc GR
H17B H 0.8403 0.5132 0.6220 0.028 Uiso 1 1 calc GR
H17C H 0.9096 0.5489 0.5705 0.028 Uiso 1 1 calc GR
C9 C 0.66789(13) 0.9198(2) 0.37693(9) 0.0195(4) Uani 1 1 d .
H9A H 0.6138 0.9744 0.3790 0.023 Uiso 1 1 calc R
H9B H 0.7189 0.9822 0.3851 0.023 Uiso 1 1 calc R
C6 C 0.76206(12) 0.69995(19) 0.21382(9) 0.0171(4) Uani 1 1 d .
H6A H 0.8060 0.7733 0.2253 0.020 Uiso 1 1 calc R
H6B H 0.7079 0.7443 0.1933 0.020 Uiso 1 1 calc R
C3 C 0.79380(14) 0.4009(2) 0.04145(9) 0.0244(4) Uani 1 1 d .
H3A H 0.8171 0.3205 0.0195 0.037 Uiso 1 1 calc GR
H3B H 0.8352 0.4780 0.0413 0.037 Uiso 1 1 calc GR
H3C H 0.7379 0.4282 0.0176 0.037 Uiso 1 1 calc GR
C4 C 0.77984(12) 0.3628(2) 0.11438(9) 0.0175(4) Uani 1 1 d .
H4A H 0.7433 0.2783 0.1137 0.021 Uiso 1 1 calc R
H4B H 0.8374 0.3395 0.1382 0.021 Uiso 1 1 calc R
C13 C 0.92979(13) 0.7655(2) 0.47328(10) 0.0222(4) Uani 1 1 d .
H13A H 0.8879 0.8357 0.4553 0.033 Uiso 1 1 calc GR
H13B H 0.9892 0.7961 0.4672 0.033 Uiso 1 1 calc GR
H13C H 0.9243 0.7527 0.5207 0.033 Uiso 1 1 calc GR
C2 C 0.64961(12) 0.5191(2) 0.12036(9) 0.0192(4) Uani 1 1 d .
H2A H 0.6593 0.5709 0.0795 0.023 Uiso 1 1 calc R
H2B H 0.6229 0.5838 0.1505 0.023 Uiso 1 1 calc R
C27 C 0.59052(11) 0.40480(19) 0.38573(9) 0.0147(4) Uani 1 1 d .
H27 H 0.6240 0.4662 0.4190 0.018 Uiso 1 1 calc R
C29 C 0.52053(12) 0.4960(2) 0.34541(10) 0.0227(4) Uani 1 1 d .
H29A H 0.5496 0.5631 0.3186 0.034 Uiso 1 1 calc GR
H29B H 0.4861 0.5455 0.3761 0.034 Uiso 1 1 calc GR
H29C H 0.4819 0.4369 0.3161 0.034 Uiso 1 1 calc GR
C26 C 0.96607(12) 0.2765(2) 0.28683(9) 0.0225(4) Uani 1 1 d .
H26A H 0.9569 0.2019 0.2540 0.034 Uiso 1 1 calc GR
H26B H 1.0276 0.2782 0.3049 0.034 Uiso 1 1 calc GR
H26C H 0.9505 0.3655 0.2655 0.034 Uiso 1 1 calc GR
C25 C 0.92607(13) 0.1041(2) 0.37520(10) 0.0214(4) Uani 1 1 d .
H25A H 0.8919 0.0919 0.4132 0.032 Uiso 1 1 calc GR
H25B H 0.9884 0.0955 0.3901 0.032 Uiso 1 1 calc GR
H25C H 0.9094 0.0330 0.3418 0.032 Uiso 1 1 calc GR
C1 C 0.58440(13) 0.4007(2) 0.10171(10) 0.0250(5) Uani 1 1 d .
H1A H 0.6093 0.3372 0.0708 0.038 Uiso 1 1 calc GR
H1B H 0.5297 0.4394 0.0805 0.038 Uiso 1 1 calc GR
H1C H 0.5728 0.3502 0.1419 0.038 Uiso 1 1 calc GR
C28 C 0.54699(13) 0.2893(2) 0.42489(10) 0.0251(5) Uani 1 1 d .
H28A H 0.5097 0.2318 0.3938 0.038 Uiso 1 1 calc GR
H28B H 0.5115 0.3319 0.4570 0.038 Uiso 1 1 calc GR
H28C H 0.5924 0.2315 0.4484 0.038 Uiso 1 1 calc GR

loop_
_atom_site_aniso_label
_atom_site_aniso_U_11
_atom_site_aniso_U_22
_atom_site_aniso_U_33
_atom_site_aniso_U_23
_atom_site_aniso_U_13
_atom_site_aniso_U_12
Co1 0.01436(13) 0.00975(13) 0.00957(11) 0.00092(9) 0.00073(8) -0.00059(9)
P1 0.0100(2) 0.0108(2) 0.00934(19) -0.00048(16) 0.00072(15) 0.00052(17)
N1 0.0170(7) 0.0111(8) 0.0095(6) 0.0017(6) 0.0004(5) 0.0002(6)
N3 0.0158(7) 0.0138(8) 0.0124(7) 0.0007(6) 0.0011(6) 0.0004(6)
N2 0.0133(7) 0.0106(8) 0.0094(6) 0.0003(6) 0.0000(5) 0.0013(6)
C20 0.0232(9) 0.0100(9) 0.0123(8) 0.0015(7) 0.0037(7) 0.0011(7)
C21 0.0246(10) 0.0098(9) 0.0119(8) 0.0001(7) -0.0008(7) -0.0053(8)
C11 0.0120(8) 0.0082(9) 0.0154(8) -0.0013(7) 0.0013(6) 0.0012(7)
C7 0.0104(8) 0.0116(9) 0.0160(8) 0.0004(7) -0.0013(6) -0.0018(7)
C18 0.0146(8) 0.0082(9) 0.0095(7) 0.0035(6) 0.0009(6) -0.0014(7)
C19 0.0147(8) 0.0088(9) 0.0115(8) 0.0034(7) 0.0015(6) 0.0004(7)
C22 0.0147(9) 0.0137(9) 0.0157(8) 0.0034(7) -0.0019(6) -0.0040(7)
C10 0.0186(9) 0.0140(10) 0.0183(9) -0.0011(7) 0.0033(7) 0.0037(7)
C23 0.0146(8) 0.0103(9) 0.0127(8) 0.0020(7) 0.0019(6) -0.0014(7)
C24 0.0149(8) 0.0134(9) 0.0144(8) -0.0004(7) 0.0027(6) 0.0024(7)
C5 0.0203(9) 0.0171(10) 0.0129(8) 0.0027(7) 0.0036(7) -0.0032(8)
C8 0.0201(9) 0.0109(9) 0.0190(9) 0.0020(7) -0.0002(7) 0.0016(7)
C16 0.0161(9) 0.0150(10) 0.0110(8) -0.0034(7) 0.0023(6) 0.0015(7)
C12 0.0108(8) 0.0165(10) 0.0134(8) 0.0018(7) 0.0001(6) -0.0004(7)
C14 0.0142(9) 0.0218(11) 0.0180(8) 0.0043(8) 0.0038(7) -0.0006(8)
C15 0.0175(9) 0.0270(11) 0.0139(8) -0.0003(8) 0.0052(7) 0.0004(8)
C17 0.0189(9) 0.0238(11) 0.0126(8) 0.0003(8) 0.0005(7) -0.0001(8)
C9 0.0242(10) 0.0128(10) 0.0217(9) 0.0004(8) 0.0037(8) 0.0060(8)
C6 0.0248(10) 0.0117(9) 0.0147(8) 0.0031(7) 0.0025(7) -0.0014(8)
C3 0.0375(12) 0.0218(11) 0.0156(9) 0.0006(8) 0.0105(8) 0.0025(9)
C4 0.0234(10) 0.0156(10) 0.0141(8) 0.0010(7) 0.0052(7) 0.0036(8)
C13 0.0226(10) 0.0217(11) 0.0222(9) -0.0030(8) 0.0013(8) -0.0096(8)
C2 0.0211(9) 0.0217(11) 0.0144(8) 0.0022(8) -0.0004(7) 0.0047(8)
C27 0.0124(8) 0.0161(10) 0.0155(8) 0.0006(7) 0.0007(6) -0.0003(7)
C29 0.0188(10) 0.0236(11) 0.0252(10) 0.0007(8) -0.0004(8) 0.0052(8)
C26 0.0179(9) 0.0287(12) 0.0219(9) 0.0008(8) 0.0067(7) 0.0032(9)
C25 0.0223(10) 0.0190(11) 0.0220(9) 0.0000(8) -0.0018(8) 0.0043(8)
C1 0.0223(10) 0.0315(13) 0.0200(9) -0.0007(9) -0.0047(8) 0.0014(9)
C28 0.0212(10) 0.0264(12) 0.0298(10) 0.0051(9) 0.0133(8) 0.0012(9)

loop_
_atom_type_symbol
_atom_type_description
_atom_type_scat_dispersion_real
_atom_type_scat_dispersion_imag
_atom_type_scat_source
C C 0.0033 0.0016 'International Tables Vol C Tables 4.2.6.8 and 6.1.1.4'
H H 0.0000 0.0000 'International Tables Vol C Tables 4.2.6.8 and 6.1.1.4'
Co Co 0.3494 0.9721 'International Tables Vol C Tables 4.2.6.8 and 6.1.1.4'
N N 0.0061 0.0033 'International Tables Vol C Tables 4.2.6.8 and 6.1.1.4'
P P 0.1023 0.0942 'International Tables Vol C Tables 4.2.6.8 and 6.1.1.4'

loop_
_geom_angle_atom_site_label_1
_geom_angle_atom_site_label_2
_geom_angle_atom_site_label_3
_geom_angle
N1 Co1 N3 82.98(6)
N1 Co1 C20 154.65(6)
N1 Co1 C21 168.39(6)
N1 Co1 C18 101.65(6)
N1 Co1 C19 121.04(6)
N1 Co1 C22 133.05(6)
N1 Co1 C23 106.75(6)
N3 Co1 C20 101.93(6)
N3 Co1 C21 97.49(6)
C20 Co1 C21 36.63(6)
C18 Co1 N3 165.86(6)
C18 Co1 C20 68.25(6)
C18 Co1 C21 80.67(6)
C19 Co1 N3 128.06(6)
C19 Co1 C20 37.69(6)
C19 Co1 C21 67.64(6)
C19 Co1 C18 38.34(6)
C22 Co1 N3 117.58(6)
C22 Co1 C20 66.77(7)
C22 Co1 C21 37.06(7)
C22 Co1 C18 68.94(6)
C22 Co1 C19 80.77(7)
C22 Co1 C23 38.22(6)
C23 Co1 N3 153.03(6)
C23 Co1 C20 80.17(7)
C23 Co1 C21 67.96(6)
C23 Co1 C18 38.36(6)
C23 Co1 C19 68.95(6)
N2 P1 C11 120.92(8)
N2 P1 C16 106.55(8)
N2 P1 C12 111.84(8)
C11 P1 C16 107.41(8)
C11 P1 C12 105.87(8)
C16 P1 C12 102.73(8)
C7 N1 Co1 129.95(11)
C7 N1 C6 114.07(14)
C6 N1 Co1 113.40(11)
C5 N3 Co1 98.81(9)
C5 N3 C4 110.25(13)
C5 N3 C2 109.41(14)
C4 N3 Co1 113.98(11)
C4 N3 C2 112.52(13)
C2 N3 Co1 110.98(10)
C18 N2 P1 127.44(12)
Co1 C20 H20 131.0
C21 C20 Co1 72.59(10)
C21 C20 H20 119.2
C21 C20 C19 121.61(16)
C19 C20 Co1 70.08(10)
C19 C20 H20 119.2
Co1 C21 H21 132.8
C20 C21 Co1 70.78(10)
C20 C21 H21 120.5
C20 C21 C22 118.92(16)
C22 C21 Co1 68.86(10)
C22 C21 H21 120.5
C7 C11 P1 126.70(13)
C7 C11 C10 109.79(15)
C10 C11 P1 123.17(12)
N1 C7 C11 129.49(16)
N1 C7 C8 121.50(14)
C11 C7 C8 108.95(14)
N2 C18 Co1 131.71(12)
N2 C18 C19 119.31(14)
N2 C18 C23 122.53(15)
C19 C18 Co1 70.22(9)
C23 C18 Co1 69.99(9)
C23 C18 C19 118.15(15)
C20 C19 Co1 72.23(10)
C20 C19 C18 119.89(15)
C20 C19 C24 118.93(15)
C18 C19 Co1 71.44(9)
C18 C19 C24 120.89(15)
C24 C19 Co1 133.92(12)
Co1 C22 H22 127.7
C21 C22 Co1 74.08(10)
C21 C22 H22 119.1
C21 C22 C23 121.78(16)
C23 C22 Co1 71.28(10)
C23 C22 H22 119.1
C11 C10 H10A 111.2
C11 C10 H10B 111.2
C11 C10 C9 103.05(14)
H10A C10 H10B 109.1
C9 C10 H10A 111.2
C9 C10 H10B 111.2
C18 C23 Co1 71.64(9)
C18 C23 C27 121.66(15)
C22 C23 Co1 70.50(10)
C22 C23 C18 119.54(15)
C22 C23 C27 118.71(15)
C27 C23 Co1 132.99(12)
C19 C24 H24 107.9
C19 C24 C26 113.58(14)
C19 C24 C25 108.92(15)
C26 C24 H24 107.9
C26 C24 C25 110.34(15)
C25 C24 H24 107.9
N3 C5 H5A 109.4
N3 C5 H5B 109.4
N3 C5 C6 111.12(14)
H5A C5 H5B 108.0
C6 C5 H5A 109.4
C6 C5 H5B 109.4
C7 C8 H8A 110.8
C7 C8 H8B 110.8
H8A C8 H8B 108.9
C9 C8 C7 104.71(14)
C9 C8 H8A 110.8
C9 C8 H8B 110.8
P1 C16 H16 107.9
C15 C16 P1 112.23(12)
C15 C16 H16 107.9
C15 C16 C17 109.58(15)
C17 C16 P1 111.30(12)
C17 C16 H16 107.9
P1 C12 H12 107.3
C14 C12 P1 112.45(12)
C14 C12 H12 107.3
C14 C12 C13 108.96(15)
C13 C12 P1 113.08(12)
C13 C12 H12 107.3
C12 C14 H14A 109.5
C12 C14 H14B 109.5
C12 C14 H14C 109.5
H14A C14 H14B 109.5
H14A C14 H14C 109.5
H14B C14 H14C 109.5
C16 C15 H15A 109.5
C16 C15 H15B 109.5
C16 C15 H15C 109.5
H15A C15 H15B 109.5
H15A C15 H15C 109.5
H15B C15 H15C 109.5
C16 C17 H17A 109.5
C16 C17 H17B 109.5
C16 C17 H17C 109.5
H17A C17 H17B 109.5
H17A C17 H17C 109.5
H17B C17 H17C 109.5
C10 C9 H9A 111.0
C10 C9 H9B 111.0
C8 C9 C10 103.72(15)
C8 C9 H9A 111.0
C8 C9 H9B 111.0
H9A C9 H9B 109.0
N1 C6 C5 108.86(14)
N1 C6 H6A 109.9
N1 C6 H6B 109.9
C5 C6 H6A 109.9
C5 C6 H6B 109.9
H6A C6 H6B 108.3
H3A C3 H3B 109.5
H3A C3 H3C 109.5
H3B C3 H3C 109.5
C4 C3 H3A 109.5
C4 C3 H3B 109.5
C4 C3 H3C 109.5
N3 C4 C3 116.11(15)
N3 C4 H4A 108.3
N3 C4 H4B 108.3
C3 C4 H4A 108.3
C3 C4 H4B 108.3
H4A C4 H4B 107.4
C12 C13 H13A 109.5
C12 C13 H13B 109.5
C12 C13 H13C 109.5
H13A C13 H13B 109.5
H13A C13 H13C 109.5
H13B C13 H13C 109.5
N3 C2 H2A 108.6
N3 C2 H2B 108.6
N3 C2 C1 114.84(16)
H2A C2 H2B 107.5
C1 C2 H2A 108.6
C1 C2 H2B 108.6
C23 C27 H27 107.5
C23 C27 C29 113.89(14)
C23 C27 C28 109.06(15)
C29 C27 H27 107.5
C28 C27 H27 107.5
C28 C27 C29 111.18(15)
C27 C29 H29A 109.5
C27 C29 H29B 109.5
C27 C29 H29C 109.5
H29A C29 H29B 109.5
H29A C29 H29C 109.5
H29B C29 H29C 109.5
C24 C26 H26A 109.5
C24 C26 H26B 109.5
C24 C26 H26C 109.5
H26A C26 H26B 109.5
H26A C26 H26C 109.5
H26B C26 H26C 109.5
C24 C25 H25A 109.5
C24 C25 H25B 109.5
C24 C25 H25C 109.5
H25A C25 H25B 109.5
H25A C25 H25C 109.5
H25B C25 H25C 109.5
C2 C1 H1A 109.5
C2 C1 H1B 109.5
C2 C1 H1C 109.5
H1A C1 H1B 109.5
H1A C1 H1C 109.5
H1B C1 H1C 109.5
C27 C28 H28A 109.5
C27 C28 H28B 109.5
C27 C28 H28C 109.5
H28A C28 H28B 109.5
H28A C28 H28C 109.5
H28B C28 H28C 109.5

loop_
_geom_bond_atom_site_label_1
_geom_bond_atom_site_label_2
_geom_bond_distance
Co1 N1 1.9981(15)
Co1 N3 2.2024(14)
Co1 C20 2.2026(18)
Co1 C21 2.2257(18)
Co1 C18 2.1908(16)
Co1 C19 2.1745(17)
Co1 C22 2.1586(17)
Co1 C23 2.1689(16)
P1 N2 1.5820(15)
P1 C11 1.7714(17)
P1 C16 1.8354(17)
P1 C12 1.8447(17)
N1 C7 1.359(2)
N1 C6 1.459(2)
N3 C5 1.474(2)
N3 C4 1.482(2)
N3 C2 1.488(2)
N2 C18 1.387(2)
C20 H20 0.9300
C20 C21 1.392(2)
C20 C19 1.414(2)
C21 H21 0.9300
C21 C22 1.395(2)
C11 C7 1.379(2)
C11 C10 1.519(2)
C7 C8 1.522(2)
C18 C19 1.434(2)
C18 C23 1.433(2)
C19 C24 1.518(2)
C22 H22 0.9300
C22 C23 1.417(2)
C10 H10A 0.9700
C10 H10B 0.9700
C10 C9 1.525(3)
C23 C27 1.516(2)
C24 H24 0.9800
C24 C26 1.525(2)
C24 C25 1.532(3)
C5 H5A 0.9700
C5 H5B 0.9700
C5 C6 1.515(2)
C8 H8A 0.9700
C8 H8B 0.9700
C8 C9 1.519(2)
C16 H16 0.9800
C16 C15 1.526(2)
C16 C17 1.532(2)
C12 H12 0.9800
C12 C14 1.525(2)
C12 C13 1.532(3)
C14 H14A 0.9600
C14 H14B 0.9600
C14 H14C 0.9600
C15 H15A 0.9600
C15 H15B 0.9600
C15 H15C 0.9600
C17 H17A 0.9600
C17 H17B 0.9600
C17 H17C 0.9600
C9 H9A 0.9700
C9 H9B 0.9700
C6 H6A 0.9700
C6 H6B 0.9700
C3 H3A 0.9600
C3 H3B 0.9600
C3 H3C 0.9600
C3 C4 1.524(2)
C4 H4A 0.9700
C4 H4B 0.9700
C13 H13A 0.9600
C13 H13B 0.9600
C13 H13C 0.9600
C2 H2A 0.9700
C2 H2B 0.9700
C2 C1 1.512(3)
C27 H27 0.9800
C27 C29 1.526(2)
C27 C28 1.526(3)
C29 H29A 0.9600
C29 H29B 0.9600
C29 H29C 0.9600
C26 H26A 0.9600
C26 H26B 0.9600
C26 H26C 0.9600
C25 H25A 0.9600
C25 H25B 0.9600
C25 H25C 0.9600
C1 H1A 0.9600
C1 H1B 0.9600
C1 H1C 0.9600
C28 H28A 0.9600
C28 H28B 0.9600
C28 H28C 0.9600

loop_
_geom_torsion_atom_site_label_1
_geom_torsion_atom_site_label_2
_geom_torsion_atom_site_label_3
_geom_torsion_atom_site_label_4
_geom_torsion
Co1 N1 C7 C11 45.8(3)
Co1 N1 C7 C8 -131.05(15)
Co1 N1 C6 C5 -20.60(17)
Co1 N3 C5 C6 -51.21(15)
Co1 N3 C4 C3 -176.06(13)
Co1 N3 C2 C1 -76.30(16)
Co1 C20 C21 C22 -51.02(15)
Co1 C20 C19 C18 55.28(14)
Co1 C20 C19 C24 -130.93(15)
Co1 C21 C22 C23 -55.30(15)
Co1 C18 C19 C20 -55.65(14)
Co1 C18 C19 C24 130.68(16)
Co1 C18 C23 C22 53.68(14)
Co1 C18 C23 C27 -129.75(16)
Co1 C19 C24 C26 -44.5(2)
Co1 C19 C24 C25 -167.93(13)
Co1 C22 C23 C18 -54.22(14)
Co1 C22 C23 C27 129.11(15)
Co1 C23 C27 C29 42.2(2)
Co1 C23 C27 C28 166.99(13)
P1 N2 C18 Co1 20.5(2)
P1 N2 C18 C19 109.40(17)
P1 N2 C18 C23 -70.9(2)
P1 C11 C7 N1 15.9(3)
P1 C11 C7 C8 -166.92(13)
P1 C11 C10 C9 149.99(13)
N1 C7 C8 C9 -169.11(16)
N3 C5 C6 N1 51.38(19)
N2 P1 C11 C7 -58.54(18)
N2 P1 C11 C10 128.75(14)
N2 P1 C16 C15 -60.58(15)
N2 P1 C16 C17 62.64(14)
N2 P1 C12 C14 75.56(15)
N2 P1 C12 C13 -160.50(12)
N2 C18 C19 Co1 -127.51(15)
N2 C18 C19 C20 176.84(15)
N2 C18 C19 C24 3.2(2)
N2 C18 C23 Co1 127.41(16)
N2 C18 C23 C22 -178.91(16)
N2 C18 C23 C27 -2.3(3)
C20 C21 C22 Co1 51.91(15)
C20 C21 C22 C23 -3.4(3)
C20 C19 C24 C26 48.2(2)
C20 C19 C24 C25 -75.17(19)
C21 C20 C19 Co1 -53.36(15)
C21 C20 C19 C18 1.9(3)
C21 C20 C19 C24 175.71(16)
C21 C22 C23 Co1 56.59(15)
C21 C22 C23 C18 2.4(3)
C21 C22 C23 C27 -174.29(16)
C11 P1 N2 C18 22.87(18)
C11 P1 C16 C15 70.34(15)
C11 P1 C16 C17 -166.45(13)
C11 P1 C12 C14 -58.02(15)
C11 P1 C12 C13 65.92(14)
C11 C7 C8 C9 13.43(19)
C11 C10 C9 C8 30.81(18)
C7 N1 C6 C5 175.75(14)
C7 C11 C10 C9 -23.81(19)
C7 C8 C9 C10 -27.46(18)
C18 C19 C24 C26 -138.04(17)
C18 C19 C24 C25 98.56(19)
C18 C23 C27 C29 136.13(17)
C18 C23 C27 C28 -99.05(19)
C19 C20 C21 Co1 52.24(15)
C19 C20 C21 C22 1.2(3)
C19 C18 C23 Co1 -52.89(14)
C19 C18 C23 C22 0.8(2)
C19 C18 C23 C27 177.36(15)
C22 C23 C27 C29 -47.3(2)
C22 C23 C27 C28 77.5(2)
C10 C11 C7 N1 -170.59(16)
C10 C11 C7 C8 6.60(19)
C23 C18 C19 Co1 52.78(14)
C23 C18 C19 C20 -2.9(2)
C23 C18 C19 C24 -176.54(15)
C5 N3 C4 C3 -66.01(19)
C5 N3 C2 C1 175.70(14)
C16 P1 N2 C18 145.68(14)
C16 P1 C11 C7 179.07(15)
C16 P1 C11 C10 6.35(16)
C16 P1 C12 C14 -170.54(13)
C16 P1 C12 C13 -46.60(15)
C12 P1 N2 C18 -102.81(15)
C12 P1 C11 C7 69.85(17)
C12 P1 C11 C10 -102.86(15)
C12 P1 C16 C15 -178.28(13)
C12 P1 C16 C17 -55.07(14)
C6 N1 C7 C11 -153.87(18)
C6 N1 C7 C8 29.3(2)
C4 N3 C5 C6 -170.92(14)
C4 N3 C2 C1 52.78(19)
C2 N3 C5 C6 64.82(17)
C2 N3 C4 C3 56.4(2)
